data_1560007
loop_
_publ_author_name
'Normand, Adrien T.'
'Sosa Carrizo, E. Daiann'
'Magnoux, Corentin'
'Lobato, Esteban'
'Cattey, H\'el\`ene'
'Richard, Philippe'
'Brand\`es, St\'ephane'
'Devillers, Charles H.'
'Romieu, Anthony'
'Le Gendre, Pierre'
'Fleurat-Lessard, Paul'

_publ_section_title
;
 Reappraising Schmidpeter's bis(iminophosphoranyl)phosphides: coordination
 to transition metals and bonding analysis.
;
_journal_issue 1
_journal_name_full 'Chemical science'
_journal_page_first 253
_journal_page_last 269
_journal_paper_doi 10.1039/d0sc04736h
_journal_volume 12
_journal_year 2020
_chemical_formula_moiety 'C24 H20 B, C52 H48 N2 O2 P3 Ti, C H2 Cl2'
_chemical_formula_sum 'C77 H70 B Cl2 N2 O2 P3 Ti'
_chemical_formula_weight 1277.87
_space_group_crystal_system triclinic
_space_group_IT_number 2
_space_group_name_Hall '-P 1'
_space_group_name_H-M_alt 'P -1'
_atom_sites_solution_hydrogens geom
_audit_creation_date 2020-01-22
_audit_creation_method
;
Olex2 1.2
(compiled 2018.05.29 svn.r3508 for OlexSys, GUI svn.r5506)
;
_audit_update_record
;
2020-02-19 deposited with the CCDC.	2020-10-26 downloaded from the CCDC.
;
_cell_angle_alpha 82.299(4)
_cell_angle_beta 86.711(4)
_cell_angle_gamma 80.965(4)
_cell_formula_units_Z 2
_cell_length_a 11.7665(19)
_cell_length_b 13.781(2)
_cell_length_c 20.643(3)
_cell_measurement_reflns_used 6600
_cell_measurement_temperature 115
_cell_measurement_theta_max 25.04
_cell_measurement_theta_min 2.24
_cell_volume 3273.7(9)
_computing_cell_refinement 'SAINT v8.37A (Bruker, 2015)'
_computing_data_reduction 'SAINT v8.37A (Bruker, 2015)'
_computing_molecular_graphics 'Olex2 (Dolomanov et al., 2009)'
_computing_publication_material 'Olex2 (Dolomanov et al., 2009)'
_computing_structure_refinement 'XL (Sheldrick, 2008)'
_diffrn_ambient_temperature 115
_diffrn_detector 'CCD Plate'
_diffrn_detector_area_resol_mean '512 x 512'
_diffrn_detector_type APEX2
_diffrn_measured_fraction_theta_full 0.997
_diffrn_measured_fraction_theta_max 0.997
_diffrn_measurement_device '\k-geometry diffractometer'
_diffrn_measurement_device_type 'Bruker APEX-II CCD'
_diffrn_measurement_method '\f and \w scans'
_diffrn_radiation_collimation '0.6 mm'
_diffrn_radiation_monochromator graphite
_diffrn_radiation_probe x-ray
_diffrn_radiation_type MoK\a
_diffrn_radiation_wavelength 0.71073
_diffrn_reflns_av_R_equivalents 0.0776
_diffrn_reflns_av_unetI/netI 0.0943
_diffrn_reflns_Laue_measured_fraction_full 0.997
_diffrn_reflns_Laue_measured_fraction_max 0.997
_diffrn_reflns_limit_h_max 14
_diffrn_reflns_limit_h_min -14
_diffrn_reflns_limit_k_max 15
_diffrn_reflns_limit_k_min -16
_diffrn_reflns_limit_l_max 24
_diffrn_reflns_limit_l_min -23
_diffrn_reflns_number 39257
_diffrn_reflns_point_group_measured_fraction_full 0.997
_diffrn_reflns_point_group_measured_fraction_max 0.997
_diffrn_reflns_theta_full 25.042
_diffrn_reflns_theta_max 25.042
_diffrn_reflns_theta_min 2.605
_diffrn_source 'X-ray tube'
_diffrn_source_target Mo
_diffrn_source_type 'Siemens KFF Mo 2K-180'
_diffrn_standards_number 0
_exptl_absorpt_coefficient_mu 0.335
_exptl_absorpt_correction_T_max 0.9420
_exptl_absorpt_correction_T_min 0.8781
_exptl_absorpt_correction_type multi-scan
_exptl_absorpt_process_details
'SADABS-2016/2 (Bruker,2016/2) was used for absorption correction. wR2(int) was 0.0649 before and 0.0561 after correction. The Ratio of minimum to maximum transmission is 0.9322. The \l/2 correction factor is Not present.'
_exptl_crystal_colour pink
_exptl_crystal_colour_primary pink
_exptl_crystal_density_diffrn 1.296
_exptl_crystal_description blade
_exptl_crystal_F_000 1336
_exptl_crystal_size_max 0.4
_exptl_crystal_size_mid 0.12
_exptl_crystal_size_min 0.08
_refine_diff_density_max 1.342
_refine_diff_density_min -1.232
_refine_diff_density_rms 0.077
_refine_ls_extinction_method none
_refine_ls_goodness_of_fit_ref 1.024
_refine_ls_hydrogen_treatment constr
_refine_ls_matrix_type full
_refine_ls_number_parameters 797
_refine_ls_number_reflns 11547
_refine_ls_number_restraints 0
_refine_ls_restrained_S_all 1.024
_refine_ls_R_factor_all 0.1179
_refine_ls_R_factor_gt 0.0594
_refine_ls_shift/su_max 0.001
_refine_ls_shift/su_mean 0.000
_refine_ls_structure_factor_coef Fsqd
_refine_ls_weighting_details 'w=1/[\s^2^(Fo^2^)+(0.0745P)^2^+3.4435P] where P=(Fo^2^+2Fc^2^)/3'
_refine_ls_weighting_scheme calc
_refine_ls_wR_factor_gt 0.1400
_refine_ls_wR_factor_ref 0.1675
_reflns_Friedel_coverage 0.000
_reflns_number_gt 7230
_reflns_number_total 11547
_reflns_threshold_expression 'I > 2\s(I)'
_cod_data_source_file d0sc04736h2.cif
_cod_data_source_block 4a
_cod_depositor_comments 'Adding full bibliography for 1560000--1560012.cif.'
_cod_original_cell_volume 3273.8(9)
_cod_database_code 1560007
_shelx_shelxl_version_number 2017/1
_shelx_space_group_comment
;
The symmetry employed for this shelxl refinement is uniquely defined
by the following loop, which should always be used as a source of
symmetry information in preference to the above space-group names.
They are only intended as comments.
;
_shelx_estimated_absorpt_t_max 0.974
_shelx_estimated_absorpt_t_min 0.878
_olex2_refinement_description
;
1. Fixed Uiso
 At 1.2 times of:
  All C(H) groups, All C(H,H) groups
 At 1.5 times of:
  All C(H,H,H) groups
2.a Secondary CH2 refined with riding coordinates:
 C78(H78A,H78B)
2.b Aromatic/amide H refined with riding coordinates:
 C54(H54), C55(H55), C56(H56), C57(H57), C58(H58), C60(H60), C61(H61),
 C62(H62), C63(H63), C64(H64), C66(H66), C67(H67), C69(H69), C70(H70), C71(H71),
  C73(H73), C74(H74), C75(H75), C76(H76), C77(H77), C2(H2), C3(H3), C4(H4),
 C5(H5), C6(H6), C8(H8), C9(H9), C10(H10), C11(H11), C12(H12), C14(H14),
 C15(H15), C16(H16), C17(H17), C18(H18), C20(H20), C21(H21), C22(H22), C23(H23),
  C24(H24), C26(H26), C27(H27), C28(H28), C29(H29), C30(H30), C32(H32),
 C33(H33), C34(H34), C35(H35), C36(H36), C39(H39), C40(H40), C41(H41), C47(H47),
  C48(H48), C49(H49)
2.c Idealised Me refined as rotating group:
 C43(H43A,H43B,H43C), C44(H44A,H44B,H44C), C51(H51A,H51B,H51C), C52(H52A,H52B,
 H52C)
;
_olex2_diffrn_ambient_temperature_device 'Oxford Cryosystems'
_olex2_exptl_crystal_mounting_method 'The crystal was mounted on a mylar loop with oil'
_olex2_submission_special_instructions 'No special instructions were received'

loop_
_space_group_symop_operation_xyz
'x, y, z'
'-x, -y, -z'

loop_
_atom_site_label
_atom_site_type_symbol
_atom_site_fract_x
_atom_site_fract_y
_atom_site_fract_z
_atom_site_U_iso_or_equiv
_atom_site_adp_type
_atom_site_occupancy
_atom_site_site_symmetry_order
_atom_site_calc_flag
_atom_site_refinement_flags_posn
_atom_site_refinement_flags_adp
_atom_site_refinement_flags_occupancy
_atom_site_disorder_assembly
_atom_site_disorder_group
B B 0.9339(4) 0.7918(3) 0.6720(2) 0.0222(10) Uani 1 1 d . . . . .
C53 C 1.0319(3) 0.8595(3) 0.64022(19) 0.0220(9) Uani 1 1 d . . . . .
C54 C 1.1454(3) 0.8355(3) 0.6614(2) 0.0269(10) Uani 1 1 d . . . . .
H54 H 1.164317 0.777510 0.691515 0.032 Uiso 1 1 calc R . . . .
C55 C 1.2308(4) 0.8920(3) 0.6407(2) 0.0314(10) Uani 1 1 d . . . . .
H55 H 1.306201 0.872356 0.656595 0.038 Uiso 1 1 calc R . . . .
C56 C 1.2067(4) 0.9771(3) 0.5970(2) 0.0282(10) Uani 1 1 d . . . . .
H56 H 1.264308 1.017571 0.583559 0.034 Uiso 1 1 calc R . . . .
C57 C 1.0972(4) 1.0020(3) 0.5732(2) 0.0294(10) Uani 1 1 d . . . . .
H57 H 1.079765 1.059349 0.542285 0.035 Uiso 1 1 calc R . . . .
C58 C 1.0126(3) 0.9442(3) 0.59401(19) 0.0222(9) Uani 1 1 d . . . . .
H58 H 0.938391 0.962734 0.576272 0.027 Uiso 1 1 calc R . . . .
C59 C 0.9444(3) 0.7800(3) 0.75191(19) 0.0217(9) Uani 1 1 d . . . . .
C60 C 0.9638(4) 0.8610(3) 0.7827(2) 0.0387(12) Uani 1 1 d . . . . .
H60 H 0.968356 0.922491 0.756457 0.046 Uiso 1 1 calc R . . . .
C61 C 0.9766(4) 0.8552(3) 0.8496(2) 0.0410(12) Uani 1 1 d . . . . .
H61 H 0.990258 0.911686 0.867979 0.049 Uiso 1 1 calc R . . . .
C62 C 0.9694(4) 0.7673(3) 0.8894(2) 0.0321(11) Uani 1 1 d . . . . .
H62 H 0.975791 0.763241 0.935417 0.038 Uiso 1 1 calc R . . . .
C63 C 0.9530(4) 0.6860(3) 0.8613(2) 0.0317(11) Uani 1 1 d . . . . .
H63 H 0.949984 0.624576 0.887884 0.038 Uiso 1 1 calc R . . . .
C64 C 0.9407(3) 0.6931(3) 0.7942(2) 0.0254(10) Uani 1 1 d . . . . .
H64 H 0.929195 0.635529 0.776378 0.030 Uiso 1 1 calc R . . . .
C65 C 0.9548(3) 0.6832(3) 0.64474(18) 0.0190(9) Uani 1 1 d . . . . .
C66 C 0.8731(3) 0.6184(3) 0.65891(19) 0.0232(9) Uani 1 1 d . . . . .
H66 H 0.807738 0.636865 0.686295 0.028 Uiso 1 1 calc R . . . .
C67 C 0.8844(3) 0.5281(3) 0.6343(2) 0.0267(10) Uani 1 1 d . . . . .
H67 H 0.827426 0.486216 0.644930 0.032 Uiso 1 1 calc R . . . .
C69 C 0.9787(3) 0.4992(3) 0.5942(2) 0.0282(10) Uani 1 1 d . . . . .
H69 H 0.986791 0.437686 0.577198 0.034 Uiso 1 1 calc R . . . .
C70 C 1.0602(3) 0.5605(3) 0.5795(2) 0.0265(10) Uani 1 1 d . . . . .
H70 H 1.125057 0.541310 0.551965 0.032 Uiso 1 1 calc R . . . .
C71 C 1.0487(3) 0.6508(3) 0.60457(18) 0.0217(9) Uani 1 1 d . . . . .
H71 H 1.106831 0.691567 0.593950 0.026 Uiso 1 1 calc R . . . .
C72 C 0.8031(3) 0.8434(3) 0.65036(19) 0.0202(9) Uani 1 1 d . . . . .
C73 C 0.7128(3) 0.8745(3) 0.6933(2) 0.0263(10) Uani 1 1 d . . . . .
H73 H 0.727141 0.869320 0.738553 0.032 Uiso 1 1 calc R . . . .
C74 C 0.6027(4) 0.9128(3) 0.6724(2) 0.0335(11) Uani 1 1 d . . . . .
H74 H 0.544453 0.934239 0.703344 0.040 Uiso 1 1 calc R . . . .
C75 C 0.5768(4) 0.9200(3) 0.6081(2) 0.0326(11) Uani 1 1 d . . . . .
H75 H 0.501140 0.945485 0.594180 0.039 Uiso 1 1 calc R . . . .
C76 C 0.6631(4) 0.8894(3) 0.5637(2) 0.0318(11) Uani 1 1 d . . . . .
H76 H 0.647282 0.893911 0.518714 0.038 Uiso 1 1 calc R . . . .
C77 C 0.7726(3) 0.8523(3) 0.5851(2) 0.0259(10) Uani 1 1 d . . . . .
H77 H 0.830397 0.831783 0.553589 0.031 Uiso 1 1 calc R . . . .
C1 C 0.5344(3) 0.5034(3) 0.33033(18) 0.0183(9) Uani 1 1 d . . . . .
C2 C 0.6291(3) 0.4588(3) 0.36591(19) 0.0225(9) Uani 1 1 d . . . . .
H2 H 0.692968 0.492739 0.367502 0.027 Uiso 1 1 calc R . . . .
C3 C 0.6303(4) 0.3642(3) 0.3993(2) 0.0294(10) Uani 1 1 d . . . . .
H3 H 0.693453 0.334881 0.425491 0.035 Uiso 1 1 calc R . . . .
C4 C 0.5408(3) 0.3128(3) 0.3946(2) 0.0266(10) Uani 1 1 d . . . . .
H4 H 0.542864 0.247708 0.417084 0.032 Uiso 1 1 calc R . . . .
C5 C 0.4476(3) 0.3556(3) 0.3573(2) 0.0234(9) Uani 1 1 d . . . . .
H5 H 0.386289 0.319633 0.353435 0.028 Uiso 1 1 calc R . . . .
C6 C 0.4442(3) 0.4510(3) 0.32562(19) 0.0199(9) Uani 1 1 d . . . . .
H6 H 0.379820 0.480825 0.300507 0.024 Uiso 1 1 calc R . . . .
C7 C 0.6377(3) 0.6984(3) 0.38637(19) 0.0225(9) Uani 1 1 d . . . . .
C8 C 0.6255(4) 0.6439(3) 0.4479(2) 0.0287(10) Uani 1 1 d . . . . .
H8 H 0.558393 0.613959 0.458938 0.034 Uiso 1 1 calc R . . . .
C9 C 0.7107(4) 0.6337(3) 0.4924(2) 0.0318(11) Uani 1 1 d . . . . .
H9 H 0.702967 0.595305 0.533756 0.038 Uiso 1 1 calc R . . . .
C10 C 0.8069(4) 0.6787(3) 0.4772(2) 0.0324(11) Uani 1 1 d . . . . .
H10 H 0.865873 0.670978 0.507861 0.039 Uiso 1 1 calc R . . . .
C11 C 0.8174(4) 0.7348(3) 0.4177(2) 0.0327(11) Uani 1 1 d . . . . .
H11 H 0.883004 0.767275 0.408006 0.039 Uiso 1 1 calc R . . . .
C12 C 0.7343(4) 0.7449(3) 0.3716(2) 0.0280(10) Uani 1 1 d . . . . .
H12 H 0.743081 0.783128 0.330242 0.034 Uiso 1 1 calc R . . . .
C13 C 0.3963(3) 0.7331(3) 0.37807(18) 0.0193(9) Uani 1 1 d . . . . .
C14 C 0.3880(4) 0.8188(3) 0.4089(2) 0.0271(10) Uani 1 1 d . . . . .
H14 H 0.447914 0.858360 0.402459 0.033 Uiso 1 1 calc R . . . .
C15 C 0.2928(4) 0.8459(3) 0.4487(2) 0.0298(10) Uani 1 1 d . . . . .
H15 H 0.286000 0.905274 0.468169 0.036 Uiso 1 1 calc R . . . .
C16 C 0.2087(4) 0.7871(3) 0.4599(2) 0.0313(11) Uani 1 1 d . . . . .
H16 H 0.144523 0.805010 0.488155 0.038 Uiso 1 1 calc R . . . .
C17 C 0.2161(4) 0.7017(3) 0.4304(2) 0.0359(11) Uani 1 1 d . . . . .
H17 H 0.156974 0.661459 0.438363 0.043 Uiso 1 1 calc R . . . .
C18 C 0.3107(4) 0.6748(3) 0.3888(2) 0.0288(10) Uani 1 1 d . . . . .
H18 H 0.315677 0.616591 0.368063 0.035 Uiso 1 1 calc R . . . .
C19 C 0.4234(4) 0.9351(3) 0.1362(2) 0.0244(9) Uani 1 1 d . . . . .
C20 C 0.5294(4) 0.9487(3) 0.1052(2) 0.0291(10) Uani 1 1 d . . . . .
H20 H 0.593512 0.897315 0.110481 0.035 Uiso 1 1 calc R . . . .
C21 C 0.5406(4) 1.0373(3) 0.0669(2) 0.0365(11) Uani 1 1 d . . . . .
H21 H 0.612813 1.047109 0.046116 0.044 Uiso 1 1 calc R . . . .
C22 C 0.4467(4) 1.1120(3) 0.0587(2) 0.0370(12) Uani 1 1 d . . . . .
H22 H 0.454725 1.172869 0.032461 0.044 Uiso 1 1 calc R . . . .
C23 C 0.3421(4) 1.0980(3) 0.0885(2) 0.0347(11) Uani 1 1 d . . . . .
H23 H 0.277805 1.148947 0.082225 0.042 Uiso 1 1 calc R . . . .
C24 C 0.3297(4) 1.0099(3) 0.1277(2) 0.0291(10) Uani 1 1 d . . . . .
H24 H 0.257408 1.000874 0.148593 0.035 Uiso 1 1 calc R . . . .
C25 C 0.2795(3) 0.8222(3) 0.23062(19) 0.0223(9) Uani 1 1 d . . . . .
C26 C 0.2439(4) 0.8958(3) 0.27048(19) 0.0284(10) Uani 1 1 d . . . . .
H26 H 0.292602 0.943079 0.275154 0.034 Uiso 1 1 calc R . . . .
C27 C 0.1383(4) 0.9005(4) 0.3032(2) 0.0403(12) Uani 1 1 d . . . . .
H27 H 0.113853 0.950906 0.330379 0.048 Uiso 1 1 calc R . . . .
C28 C 0.0687(4) 0.8318(5) 0.2963(2) 0.0520(15) Uani 1 1 d . . . . .
H28 H -0.005350 0.836386 0.317582 0.062 Uiso 1 1 calc R . . . .
C29 C 0.1044(4) 0.7564(5) 0.2589(3) 0.0552(15) Uani 1 1 d . . . . .
H29 H 0.056354 0.707906 0.256030 0.066 Uiso 1 1 calc R . . . .
C30 C 0.2102(4) 0.7511(3) 0.2256(2) 0.0343(11) Uani 1 1 d . . . . .
H30 H 0.235111 0.699356 0.199586 0.041 Uiso 1 1 calc R . . . .
C31 C 0.3925(3) 0.7178(3) 0.08814(18) 0.0202(9) Uani 1 1 d . . . . .
C32 C 0.4412(4) 0.6479(3) 0.0478(2) 0.0290(10) Uani 1 1 d . . . . .
H32 H 0.510334 0.605327 0.059924 0.035 Uiso 1 1 calc R . . . .
C33 C 0.3904(4) 0.6393(3) -0.0096(2) 0.0344(11) Uani 1 1 d . . . . .
H33 H 0.424603 0.590715 -0.036265 0.041 Uiso 1 1 calc R . . . .
C34 C 0.2900(4) 0.7012(4) -0.0282(2) 0.0389(12) Uani 1 1 d . . . . .
H34 H 0.254734 0.694807 -0.067363 0.047 Uiso 1 1 calc R . . . .
C35 C 0.2419(4) 0.7721(4) 0.0105(2) 0.0352(11) Uani 1 1 d . . . . .
H35 H 0.173662 0.815393 -0.002434 0.042 Uiso 1 1 calc R . . . .
C36 C 0.2920(3) 0.7809(3) 0.0680(2) 0.0277(10) Uani 1 1 d . . . . .
H36 H 0.257810 0.830157 0.094224 0.033 Uiso 1 1 calc R . . . .
C37 C 0.8229(3) 0.6187(3) 0.1406(2) 0.0230(9) Uani 1 1 d . . . . .
C38 C 0.9083(3) 0.5933(3) 0.1866(2) 0.0239(9) Uani 1 1 d . . . . .
C39 C 1.0218(4) 0.5791(3) 0.1634(2) 0.0298(10) Uani 1 1 d . . . . .
H39 H 1.081815 0.562525 0.193662 0.036 Uiso 1 1 calc R . . . .
C40 C 1.0493(4) 0.5886(3) 0.0972(2) 0.0367(12) Uani 1 1 d . . . . .
H40 H 1.127645 0.579394 0.082255 0.044 Uiso 1 1 calc R . . . .
C41 C 0.9640(4) 0.6111(3) 0.0534(2) 0.0410(13) Uani 1 1 d . . . . .
H41 H 0.984002 0.616428 0.007925 0.049 Uiso 1 1 calc R . . . .
C42 C 0.8476(4) 0.6266(3) 0.0734(2) 0.0309(11) Uani 1 1 d . . . . .
C43 C 0.8779(4) 0.5807(4) 0.2586(2) 0.0362(11) Uani 1 1 d . . . . .
H43A H 0.845049 0.645029 0.272155 0.054 Uiso 1 1 calc GR . . . .
H43B H 0.947395 0.553791 0.282976 0.054 Uiso 1 1 calc GR . . . .
H43C H 0.821384 0.534910 0.267773 0.054 Uiso 1 1 calc GR . . . .
C44 C 0.7517(4) 0.6494(4) 0.0253(2) 0.0474(14) Uani 1 1 d . . . . .
H44A H 0.710862 0.592202 0.027597 0.071 Uiso 1 1 calc GR . . . .
H44B H 0.784337 0.663561 -0.019100 0.071 Uiso 1 1 calc GR . . . .
H44C H 0.697751 0.707165 0.036214 0.071 Uiso 1 1 calc GR . . . .
C45 C 0.5334(3) 0.4141(3) 0.18135(19) 0.0217(9) Uani 1 1 d . . . . .
C46 C 0.4258(4) 0.3863(3) 0.1730(2) 0.0271(10) Uani 1 1 d . . . . .
C47 C 0.4211(4) 0.2861(3) 0.1757(2) 0.0348(11) Uani 1 1 d . . . . .
H47 H 0.349970 0.264588 0.169933 0.042 Uiso 1 1 calc R . . . .
C48 C 0.5188(4) 0.2171(3) 0.1867(2) 0.0395(12) Uani 1 1 d . . . . .
H48 H 0.513813 0.148516 0.189270 0.047 Uiso 1 1 calc R . . . .
C49 C 0.6235(4) 0.2467(3) 0.1941(2) 0.0332(11) Uani 1 1 d . . . . .
H49 H 0.689976 0.198247 0.201256 0.040 Uiso 1 1 calc R . . . .
C50 C 0.6330(4) 0.3463(3) 0.19130(19) 0.0249(10) Uani 1 1 d . . . . .
C51 C 0.3210(4) 0.4617(3) 0.1609(2) 0.0333(11) Uani 1 1 d . . . . .
H51A H 0.313788 0.508021 0.193511 0.050 Uiso 1 1 calc GR . . . .
H51B H 0.252721 0.428464 0.164153 0.050 Uiso 1 1 calc GR . . . .
H51C H 0.327598 0.498089 0.117003 0.050 Uiso 1 1 calc GR . . . .
C52 C 0.7465(4) 0.3795(3) 0.1985(2) 0.0321(11) Uani 1 1 d . . . . .
H52A H 0.761077 0.428820 0.161367 0.048 Uiso 1 1 calc GR . . . .
H52B H 0.807989 0.322471 0.199586 0.048 Uiso 1 1 calc GR . . . .
H52C H 0.744672 0.409011 0.239267 0.048 Uiso 1 1 calc GR . . . .
N1 N 0.5323(3) 0.6023(2) 0.29427(15) 0.0175(7) Uani 1 1 d . . . . .
N2 N 0.4462(3) 0.7241(2) 0.14743(15) 0.0194(7) Uani 1 1 d . . . . .
O1 O 0.7100(2) 0.6357(2) 0.16243(13) 0.0250(6) Uani 1 1 d . . . . .
O2 O 0.5392(2) 0.51356(18) 0.18020(12) 0.0218(6) Uani 1 1 d . . . . .
P1 P 0.52568(9) 0.70340(7) 0.32903(5) 0.0186(2) Uani 1 1 d . . . . .
P2 P 0.56308(9) 0.80952(7) 0.24811(5) 0.0208(2) Uani 1 1 d . . . . .
P3 P 0.41679(9) 0.81983(7) 0.18871(5) 0.0197(2) Uani 1 1 d . . . . .
Ti Ti 0.56877(6) 0.62941(5) 0.19716(3) 0.01810(18) Uani 1 1 d . . . . .
C78 C -0.0648(7) 0.8655(6) 0.1196(4) 0.101(3) Uani 1 1 d . . . . .
H78A H -0.047396 0.792322 0.123432 0.122 Uiso 1 1 calc R . . . .
H78B H 0.007119 0.891395 0.125696 0.122 Uiso 1 1 calc R . . . .
Cl1 Cl -0.16811(19) 0.9006(3) 0.17947(15) 0.1791(15) Uani 1 1 d . . . . .
Cl2 Cl -0.1168(4) 0.9123(2) 0.04219(16) 0.1968(17) Uani 1 1 d . . . . .

loop_
_atom_site_aniso_label
_atom_site_aniso_U_11
_atom_site_aniso_U_22
_atom_site_aniso_U_33
_atom_site_aniso_U_23
_atom_site_aniso_U_13
_atom_site_aniso_U_12
B 0.026(2) 0.019(2) 0.020(3) 0.0005(19) 0.002(2) -0.003(2)
C53 0.031(2) 0.018(2) 0.016(2) -0.0024(16) -0.0015(18) -0.0010(17)
C54 0.027(2) 0.023(2) 0.029(3) 0.0019(18) -0.0040(19) 0.0000(18)
C55 0.027(2) 0.036(3) 0.030(3) -0.002(2) 0.000(2) -0.004(2)
C56 0.030(2) 0.028(2) 0.028(3) -0.0049(19) 0.006(2) -0.0116(19)
C57 0.044(3) 0.022(2) 0.020(2) 0.0018(18) 0.005(2) -0.005(2)
C58 0.029(2) 0.022(2) 0.014(2) -0.0028(16) -0.0007(18) -0.0008(18)
C59 0.023(2) 0.021(2) 0.018(2) 0.0002(17) 0.0003(17) 0.0022(17)
C60 0.070(3) 0.021(2) 0.022(3) -0.0007(19) -0.004(2) 0.001(2)
C61 0.066(3) 0.029(3) 0.028(3) -0.006(2) -0.006(2) -0.006(2)
C62 0.036(3) 0.041(3) 0.018(2) -0.003(2) 0.000(2) -0.002(2)
C63 0.035(3) 0.033(3) 0.025(3) 0.005(2) 0.002(2) -0.009(2)
C64 0.027(2) 0.030(2) 0.019(2) 0.0003(18) 0.0011(18) -0.0079(19)
C65 0.021(2) 0.023(2) 0.011(2) 0.0033(16) -0.0046(16) -0.0004(17)
C66 0.021(2) 0.027(2) 0.021(2) -0.0023(18) -0.0022(17) -0.0006(18)
C67 0.024(2) 0.023(2) 0.033(3) -0.0012(19) -0.0047(19) -0.0050(18)
C69 0.032(2) 0.028(2) 0.025(2) -0.0085(19) -0.006(2) 0.0002(19)
C70 0.026(2) 0.029(2) 0.023(2) -0.0051(18) 0.0005(18) 0.0034(19)
C71 0.025(2) 0.023(2) 0.015(2) 0.0040(16) -0.0032(17) -0.0011(17)
C72 0.026(2) 0.014(2) 0.021(2) 0.0016(16) -0.0004(18) -0.0065(17)
C73 0.029(2) 0.019(2) 0.029(3) 0.0012(18) 0.0048(19) -0.0050(18)
C74 0.029(2) 0.023(2) 0.047(3) -0.001(2) 0.009(2) -0.0052(19)
C75 0.021(2) 0.019(2) 0.055(3) 0.008(2) -0.006(2) -0.0058(18)
C76 0.037(3) 0.021(2) 0.036(3) 0.0082(19) -0.011(2) -0.008(2)
C77 0.026(2) 0.022(2) 0.029(3) 0.0000(18) -0.0011(19) -0.0042(18)
C1 0.024(2) 0.014(2) 0.015(2) 0.0003(15) 0.0058(17) -0.0018(16)
C2 0.021(2) 0.024(2) 0.022(2) -0.0007(17) 0.0014(18) -0.0054(17)
C3 0.026(2) 0.022(2) 0.035(3) 0.0070(19) -0.001(2) 0.0002(19)
C4 0.031(2) 0.016(2) 0.029(3) 0.0040(17) 0.004(2) -0.0005(18)
C5 0.025(2) 0.021(2) 0.025(2) -0.0049(18) 0.0041(19) -0.0072(18)
C6 0.019(2) 0.022(2) 0.017(2) -0.0006(16) 0.0017(17) -0.0011(17)
C7 0.028(2) 0.022(2) 0.018(2) -0.0057(17) -0.0015(18) 0.0013(18)
C8 0.030(2) 0.035(3) 0.019(2) 0.0003(19) -0.0005(19) -0.003(2)
C9 0.032(2) 0.042(3) 0.018(2) -0.0017(19) -0.001(2) 0.005(2)
C10 0.036(3) 0.037(3) 0.024(3) -0.013(2) -0.010(2) 0.005(2)
C11 0.034(3) 0.030(3) 0.036(3) -0.005(2) -0.009(2) -0.007(2)
C12 0.034(2) 0.024(2) 0.026(2) -0.0007(18) -0.001(2) -0.0087(19)
C13 0.023(2) 0.017(2) 0.015(2) 0.0031(16) 0.0010(17) 0.0011(17)
C14 0.032(2) 0.024(2) 0.025(2) -0.0031(18) 0.0027(19) -0.0036(19)
C15 0.041(3) 0.023(2) 0.021(2) -0.0022(18) 0.002(2) 0.006(2)
C16 0.038(3) 0.027(3) 0.021(2) 0.0059(18) 0.012(2) 0.008(2)
C17 0.033(3) 0.031(3) 0.042(3) -0.001(2) 0.013(2) -0.009(2)
C18 0.032(2) 0.021(2) 0.034(3) -0.0072(19) 0.006(2) -0.0027(19)
C19 0.035(2) 0.019(2) 0.021(2) -0.0014(17) -0.0049(19) -0.0061(18)
C20 0.038(3) 0.026(2) 0.021(2) 0.0039(18) -0.002(2) -0.006(2)
C21 0.047(3) 0.037(3) 0.027(3) 0.001(2) 0.000(2) -0.016(2)
C22 0.062(3) 0.023(3) 0.025(3) 0.0076(19) -0.009(2) -0.011(2)
C23 0.050(3) 0.020(2) 0.033(3) 0.0014(19) -0.011(2) -0.001(2)
C24 0.033(2) 0.026(2) 0.028(3) -0.0003(19) -0.008(2) -0.0036(19)
C25 0.023(2) 0.023(2) 0.020(2) -0.0006(17) -0.0017(18) -0.0029(18)
C26 0.039(3) 0.024(2) 0.017(2) 0.0007(18) 0.000(2) 0.0050(19)
C27 0.046(3) 0.042(3) 0.024(3) 0.004(2) 0.003(2) 0.013(2)
C28 0.033(3) 0.092(5) 0.028(3) -0.006(3) 0.014(2) -0.007(3)
C29 0.048(3) 0.090(4) 0.038(3) -0.017(3) 0.011(3) -0.038(3)
C30 0.038(3) 0.044(3) 0.025(3) -0.009(2) 0.006(2) -0.017(2)
C31 0.028(2) 0.023(2) 0.011(2) -0.0005(16) 0.0047(17) -0.0128(18)
C32 0.034(2) 0.035(3) 0.018(2) -0.0041(19) 0.0000(19) -0.007(2)
C33 0.047(3) 0.042(3) 0.015(2) -0.008(2) 0.003(2) -0.009(2)
C34 0.045(3) 0.057(3) 0.018(3) -0.002(2) -0.005(2) -0.020(3)
C35 0.036(3) 0.045(3) 0.025(3) -0.001(2) -0.006(2) -0.008(2)
C36 0.029(2) 0.029(2) 0.025(2) -0.0027(19) -0.0028(19) -0.0031(19)
C37 0.023(2) 0.017(2) 0.027(2) 0.0008(17) 0.0083(19) -0.0027(17)
C38 0.027(2) 0.020(2) 0.025(2) -0.0008(17) -0.0005(19) -0.0060(18)
C39 0.026(2) 0.031(3) 0.031(3) 0.0001(19) 0.001(2) -0.0018(19)
C40 0.024(2) 0.042(3) 0.036(3) 0.011(2) 0.008(2) 0.005(2)
C41 0.039(3) 0.048(3) 0.026(3) 0.014(2) 0.013(2) 0.001(2)
C42 0.032(2) 0.031(3) 0.024(3) 0.0069(19) 0.006(2) -0.001(2)
C43 0.030(2) 0.053(3) 0.027(3) -0.010(2) 0.002(2) -0.010(2)
C44 0.036(3) 0.075(4) 0.024(3) 0.012(2) 0.002(2) -0.002(3)
C45 0.034(2) 0.016(2) 0.015(2) -0.0017(16) 0.0034(18) -0.0042(18)
C46 0.035(2) 0.027(2) 0.020(2) 0.0002(18) 0.0013(19) -0.0083(19)
C47 0.049(3) 0.030(3) 0.029(3) -0.001(2) -0.001(2) -0.020(2)
C48 0.064(3) 0.023(3) 0.034(3) -0.001(2) 0.000(2) -0.015(2)
C49 0.046(3) 0.021(2) 0.028(3) -0.0002(18) 0.001(2) 0.003(2)
C50 0.036(2) 0.022(2) 0.016(2) -0.0009(17) 0.0042(19) -0.0031(19)
C51 0.030(2) 0.041(3) 0.032(3) -0.003(2) -0.004(2) -0.014(2)
C52 0.030(2) 0.030(3) 0.034(3) -0.003(2) 0.000(2) 0.0017(19)
N1 0.0243(17) 0.0138(17) 0.0137(17) 0.0019(13) 0.0000(14) -0.0042(13)
N2 0.0243(17) 0.0156(17) 0.0178(18) 0.0003(13) -0.0007(14) -0.0029(14)
O1 0.0229(15) 0.0277(16) 0.0242(16) -0.0025(12) 0.0044(12) -0.0056(12)
O2 0.0273(15) 0.0183(15) 0.0184(15) -0.0019(11) 0.0011(12) -0.0009(12)
P1 0.0239(5) 0.0177(5) 0.0139(5) 0.0000(4) 0.0011(4) -0.0039(4)
P2 0.0273(6) 0.0194(6) 0.0158(6) 0.0019(4) -0.0009(5) -0.0076(4)
P3 0.0266(6) 0.0167(5) 0.0149(5) 0.0003(4) -0.0008(4) -0.0022(4)
Ti 0.0209(4) 0.0189(4) 0.0140(4) -0.0005(3) 0.0019(3) -0.0038(3)
C78 0.094(6) 0.077(5) 0.126(7) 0.013(5) 0.008(5) -0.016(4)
Cl1 0.0655(14) 0.312(4) 0.134(2) 0.075(2) -0.0086(14) -0.0346(19)
Cl2 0.295(4) 0.124(2) 0.130(2) -0.0006(19) -0.003(3) 0.081(3)

loop_
_atom_type_symbol
_atom_type_description
_atom_type_scat_dispersion_real
_atom_type_scat_dispersion_imag
_atom_type_scat_source
C C 0.0033 0.0016 'International Tables Vol C Tables 4.2.6.8 and 6.1.1.4'
H H 0.0000 0.0000 'International Tables Vol C Tables 4.2.6.8 and 6.1.1.4'
B B 0.0013 0.0007 'International Tables Vol C Tables 4.2.6.8 and 6.1.1.4'
Cl Cl 0.1484 0.1585 'International Tables Vol C Tables 4.2.6.8 and 6.1.1.4'
N N 0.0061 0.0033 'International Tables Vol C Tables 4.2.6.8 and 6.1.1.4'
O O 0.0106 0.0060 'International Tables Vol C Tables 4.2.6.8 and 6.1.1.4'
P P 0.1023 0.0942 'International Tables Vol C Tables 4.2.6.8 and 6.1.1.4'
Ti Ti 0.2776 0.4457 'International Tables Vol C Tables 4.2.6.8 and 6.1.1.4'

loop_
_geom_angle_atom_site_label_1
_geom_angle_atom_site_label_2
_geom_angle_atom_site_label_3
_geom_angle
_geom_angle_site_symmetry_1
_geom_angle_site_symmetry_3
_geom_angle_publ_flag
C53 B C72 111.7(3) . . ?
C59 B C53 106.7(3) . . ?
C59 B C65 111.4(3) . . ?
C59 B C72 111.0(3) . . ?
C65 B C53 110.8(3) . . ?
C65 B C72 105.4(3) . . ?
C54 C53 B 119.6(3) . . ?
C58 C53 B 125.8(4) . . ?
C58 C53 C54 114.5(4) . . ?
C53 C54 H54 118.3 . . ?
C55 C54 C53 123.4(4) . . ?
C55 C54 H54 118.3 . . ?
C54 C55 H55 119.9 . . ?
C54 C55 C56 120.1(4) . . ?
C56 C55 H55 119.9 . . ?
C55 C56 H56 120.7 . . ?
C57 C56 C55 118.6(4) . . ?
C57 C56 H56 120.7 . . ?
C56 C57 H57 119.7 . . ?
C56 C57 C58 120.6(4) . . ?
C58 C57 H57 119.7 . . ?
C53 C58 H58 118.7 . . ?
C57 C58 C53 122.7(4) . . ?
C57 C58 H58 118.7 . . ?
C60 C59 B 120.3(3) . . ?
C64 C59 B 125.5(4) . . ?
C64 C59 C60 114.2(4) . . ?
C59 C60 H60 118.4 . . ?
C61 C60 C59 123.1(4) . . ?
C61 C60 H60 118.4 . . ?
C60 C61 H61 119.9 . . ?
C62 C61 C60 120.1(4) . . ?
C62 C61 H61 119.9 . . ?
C61 C62 H62 120.6 . . ?
C63 C62 C61 118.7(4) . . ?
C63 C62 H62 120.6 . . ?
C62 C63 H63 119.8 . . ?
C62 C63 C64 120.4(4) . . ?
C64 C63 H63 119.8 . . ?
C59 C64 C63 123.5(4) . . ?
C59 C64 H64 118.3 . . ?
C63 C64 H64 118.3 . . ?
C66 C65 B 120.4(3) . . ?
C71 C65 B 123.9(3) . . ?
C71 C65 C66 115.6(4) . . ?
C65 C66 H66 118.8 . . ?
C67 C66 C65 122.3(4) . . ?
C67 C66 H66 118.8 . . ?
C66 C67 H67 119.9 . . ?
C69 C67 C66 120.1(4) . . ?
C69 C67 H67 119.9 . . ?
C67 C69 H69 120.4 . . ?
C70 C69 C67 119.2(4) . . ?
C70 C69 H69 120.4 . . ?
C69 C70 H70 119.7 . . ?
C69 C70 C71 120.6(4) . . ?
C71 C70 H70 119.7 . . ?
C65 C71 H71 118.9 . . ?
C70 C71 C65 122.2(4) . . ?
C70 C71 H71 118.9 . . ?
C73 C72 B 125.2(4) . . ?
C73 C72 C77 114.3(4) . . ?
C77 C72 B 120.3(3) . . ?
C72 C73 H73 118.7 . . ?
C74 C73 C72 122.5(4) . . ?
C74 C73 H73 118.7 . . ?
C73 C74 H74 119.4 . . ?
C75 C74 C73 121.1(4) . . ?
C75 C74 H74 119.4 . . ?
C74 C75 H75 120.7 . . ?
C74 C75 C76 118.5(4) . . ?
C76 C75 H75 120.7 . . ?
C75 C76 H76 120.1 . . ?
C75 C76 C77 119.8(4) . . ?
C77 C76 H76 120.1 . . ?
C72 C77 H77 118.1 . . ?
C76 C77 C72 123.7(4) . . ?
C76 C77 H77 118.1 . . ?
C2 C1 C6 119.6(3) . . ?
C2 C1 N1 120.4(3) . . ?
C6 C1 N1 119.9(3) . . ?
C1 C2 H2 120.2 . . ?
C1 C2 C3 119.7(4) . . ?
C3 C2 H2 120.2 . . ?
C2 C3 H3 119.7 . . ?
C4 C3 C2 120.5(4) . . ?
C4 C3 H3 119.7 . . ?
C3 C4 H4 120.0 . . ?
C3 C4 C5 120.1(4) . . ?
C5 C4 H4 120.0 . . ?
C4 C5 H5 120.1 . . ?
C6 C5 C4 119.7(4) . . ?
C6 C5 H5 120.1 . . ?
C1 C6 H6 119.8 . . ?
C5 C6 C1 120.4(4) . . ?
C5 C6 H6 119.8 . . ?
C8 C7 P1 117.4(3) . . ?
C12 C7 C8 119.5(4) . . ?
C12 C7 P1 123.0(3) . . ?
C7 C8 H8 120.0 . . ?
C9 C8 C7 120.0(4) . . ?
C9 C8 H8 120.0 . . ?
C8 C9 H9 119.8 . . ?
C10 C9 C8 120.3(4) . . ?
C10 C9 H9 119.8 . . ?
C9 C10 H10 120.1 . . ?
C11 C10 C9 119.8(4) . . ?
C11 C10 H10 120.1 . . ?
C10 C11 H11 119.4 . . ?
C10 C11 C12 121.2(4) . . ?
C12 C11 H11 119.4 . . ?
C7 C12 H12 120.4 . . ?
C11 C12 C7 119.2(4) . . ?
C11 C12 H12 120.4 . . ?
C14 C13 P1 116.3(3) . . ?
C18 C13 C14 119.8(4) . . ?
C18 C13 P1 123.8(3) . . ?
C13 C14 H14 119.9 . . ?
C15 C14 C13 120.2(4) . . ?
C15 C14 H14 119.9 . . ?
C14 C15 H15 120.0 . . ?
C16 C15 C14 119.9(4) . . ?
C16 C15 H15 120.0 . . ?
C15 C16 H16 119.7 . . ?
C15 C16 C17 120.7(4) . . ?
C17 C16 H16 119.7 . . ?
C16 C17 H17 120.0 . . ?
C16 C17 C18 120.0(4) . . ?
C18 C17 H17 120.0 . . ?
C13 C18 C17 119.5(4) . . ?
C13 C18 H18 120.3 . . ?
C17 C18 H18 120.3 . . ?
C20 C19 P3 117.2(3) . . ?
C24 C19 C20 119.9(4) . . ?
C24 C19 P3 122.8(3) . . ?
C19 C20 H20 120.2 . . ?
C21 C20 C19 119.6(4) . . ?
C21 C20 H20 120.2 . . ?
C20 C21 H21 119.9 . . ?
C20 C21 C22 120.2(4) . . ?
C22 C21 H21 119.9 . . ?
C21 C22 H22 120.0 . . ?
C23 C22 C21 120.0(4) . . ?
C23 C22 H22 120.0 . . ?
C22 C23 H23 119.8 . . ?
C22 C23 C24 120.5(4) . . ?
C24 C23 H23 119.8 . . ?
C19 C24 C23 119.7(4) . . ?
C19 C24 H24 120.1 . . ?
C23 C24 H24 120.1 . . ?
C26 C25 P3 118.6(3) . . ?
C30 C25 C26 119.9(4) . . ?
C30 C25 P3 121.5(3) . . ?
C25 C26 H26 119.9 . . ?
C27 C26 C25 120.3(4) . . ?
C27 C26 H26 119.9 . . ?
C26 C27 H27 120.3 . . ?
C28 C27 C26 119.4(5) . . ?
C28 C27 H27 120.3 . . ?
C27 C28 H28 119.5 . . ?
C27 C28 C29 121.0(5) . . ?
C29 C28 H28 119.5 . . ?
C28 C29 H29 120.0 . . ?
C28 C29 C30 120.0(5) . . ?
C30 C29 H29 120.0 . . ?
C25 C30 H30 120.4 . . ?
C29 C30 C25 119.3(4) . . ?
C29 C30 H30 120.4 . . ?
C32 C31 C36 117.9(4) . . ?
C32 C31 N2 119.7(4) . . ?
C36 C31 N2 122.4(3) . . ?
C31 C32 H32 119.5 . . ?
C33 C32 C31 121.1(4) . . ?
C33 C32 H32 119.5 . . ?
C32 C33 H33 119.9 . . ?
C32 C33 C34 120.3(4) . . ?
C34 C33 H33 119.9 . . ?
C33 C34 H34 120.3 . . ?
C35 C34 C33 119.4(4) . . ?
C35 C34 H34 120.3 . . ?
C34 C35 H35 119.7 . . ?
C34 C35 C36 120.6(4) . . ?
C36 C35 H35 119.7 . . ?
C31 C36 H36 119.6 . . ?
C35 C36 C31 120.7(4) . . ?
C35 C36 H36 119.6 . . ?
C42 C37 C38 122.6(4) . . ?
O1 C37 C38 118.5(3) . . ?
O1 C37 C42 118.8(4) . . ?
C37 C38 C43 121.1(4) . . ?
C39 C38 C37 117.5(4) . . ?
C39 C38 C43 121.4(4) . . ?
C38 C39 H39 119.4 . . ?
C40 C39 C38 121.3(4) . . ?
C40 C39 H39 119.4 . . ?
C39 C40 H40 120.0 . . ?
C41 C40 C39 119.9(4) . . ?
C41 C40 H40 120.0 . . ?
C40 C41 H41 119.1 . . ?
C40 C41 C42 121.8(4) . . ?
C42 C41 H41 119.1 . . ?
C37 C42 C41 116.8(4) . . ?
C37 C42 C44 120.8(4) . . ?
C41 C42 C44 122.4(4) . . ?
C38 C43 H43A 109.5 . . ?
C38 C43 H43B 109.5 . . ?
C38 C43 H43C 109.5 . . ?
H43A C43 H43B 109.5 . . ?
H43A C43 H43C 109.5 . . ?
H43B C43 H43C 109.5 . . ?
C42 C44 H44A 109.5 . . ?
C42 C44 H44B 109.5 . . ?
C42 C44 H44C 109.5 . . ?
H44A C44 H44B 109.5 . . ?
H44A C44 H44C 109.5 . . ?
H44B C44 H44C 109.5 . . ?
C50 C45 C46 123.0(4) . . ?
O2 C45 C46 118.1(3) . . ?
O2 C45 C50 118.9(4) . . ?
C45 C46 C51 121.5(4) . . ?
C47 C46 C45 117.3(4) . . ?
C47 C46 C51 121.3(4) . . ?
C46 C47 H47 119.6 . . ?
C48 C47 C46 120.7(4) . . ?
C48 C47 H47 119.6 . . ?
C47 C48 H48 119.7 . . ?
C47 C48 C49 120.6(4) . . ?
C49 C48 H48 119.7 . . ?
C48 C49 H49 119.6 . . ?
C48 C49 C50 120.9(4) . . ?
C50 C49 H49 119.6 . . ?
C45 C50 C49 117.4(4) . . ?
C45 C50 C52 121.1(4) . . ?
C49 C50 C52 121.4(4) . . ?
C46 C51 H51A 109.5 . . ?
C46 C51 H51B 109.5 . . ?
C46 C51 H51C 109.5 . . ?
H51A C51 H51B 109.5 . . ?
H51A C51 H51C 109.5 . . ?
H51B C51 H51C 109.5 . . ?
C50 C52 H52A 109.5 . . ?
C50 C52 H52B 109.5 . . ?
C50 C52 H52C 109.5 . . ?
H52A C52 H52B 109.5 . . ?
H52A C52 H52C 109.5 . . ?
H52B C52 H52C 109.5 . . ?
C1 N1 P1 124.0(3) . . ?
C1 N1 Ti 124.3(2) . . ?
P1 N1 Ti 110.70(16) . . ?
C31 N2 P3 123.5(3) . . ?
C31 N2 Ti 130.9(2) . . ?
P3 N2 Ti 105.62(17) . . ?
C37 O1 Ti 167.4(3) . . ?
C45 O2 Ti 164.7(3) . . ?
C7 P1 P2 105.70(14) . . ?
C7 P1 Ti 123.39(13) . . ?
C13 P1 C7 102.52(18) . . ?
C13 P1 P2 117.88(13) . . ?
C13 P1 Ti 132.64(13) . . ?
N1 P1 C7 113.92(17) . . ?
N1 P1 C13 114.79(17) . . ?
N1 P1 P2 102.12(12) . . ?
N1 P1 Ti 38.78(11) . . ?
P2 P1 Ti 63.35(4) . . ?
P1 P2 P3 102.25(6) . . ?
P1 P2 Ti 73.77(4) . . ?
P3 P2 Ti 70.84(4) . . ?
C19 P3 P2 102.11(14) . . ?
C19 P3 Ti 131.37(14) . . ?
C25 P3 C19 110.46(19) . . ?
C25 P3 P2 116.65(14) . . ?
C25 P3 Ti 117.11(13) . . ?
N2 P3 C19 111.46(17) . . ?
N2 P3 C25 111.20(18) . . ?
N2 P3 P2 104.54(12) . . ?
N2 P3 Ti 41.55(11) . . ?
P2 P3 Ti 65.28(4) . . ?
N1 Ti P1 30.52(9) . . ?
N1 Ti P2 73.40(9) . . ?
N1 Ti P3 91.21(9) . . ?
N2 Ti N1 114.19(13) . . ?
N2 Ti P1 98.77(9) . . ?
N2 Ti P2 75.29(9) . . ?
N2 Ti P3 32.83(9) . . ?
O1 Ti N1 124.02(13) . . ?
O1 Ti N2 113.01(13) . . ?
O1 Ti P1 114.49(9) . . ?
O1 Ti P2 91.43(9) . . ?
O1 Ti P3 114.43(9) . . ?
O2 Ti N1 94.33(12) . . ?
O2 Ti N2 101.70(13) . . ?
O2 Ti O1 103.91(12) . . ?
O2 Ti P1 124.23(9) . . ?
O2 Ti P2 164.15(9) . . ?
O2 Ti P3 128.86(9) . . ?
P2 Ti P1 42.88(3) . . ?
P2 Ti P3 43.88(3) . . ?
P3 Ti P1 68.27(3) . . ?
H78A C78 H78B 108.2 . . ?
Cl1 C78 H78A 109.8 . . ?
Cl1 C78 H78B 109.8 . . ?
Cl1 C78 Cl2 109.5(4) . . ?
Cl2 C78 H78A 109.8 . . ?
Cl2 C78 H78B 109.8 . . ?

loop_
_geom_bond_atom_site_label_1
_geom_bond_atom_site_label_2
_geom_bond_distance
_geom_bond_site_symmetry_2
_geom_bond_publ_flag
B C53 1.648(6) . ?
B C59 1.646(6) . ?
B C65 1.647(6) . ?
B C72 1.651(6) . ?
C53 C54 1.404(6) . ?
C53 C58 1.403(5) . ?
C54 H54 0.9500 . ?
C54 C55 1.380(6) . ?
C55 H55 0.9500 . ?
C55 C56 1.383(6) . ?
C56 H56 0.9500 . ?
C56 C57 1.381(6) . ?
C57 H57 0.9500 . ?
C57 C58 1.385(6) . ?
C58 H58 0.9500 . ?
C59 C60 1.411(6) . ?
C59 C64 1.389(5) . ?
C60 H60 0.9500 . ?
C60 C61 1.387(6) . ?
C61 H61 0.9500 . ?
C61 C62 1.380(6) . ?
C62 H62 0.9500 . ?
C62 C63 1.373(6) . ?
C63 H63 0.9500 . ?
C63 C64 1.389(6) . ?
C64 H64 0.9500 . ?
C65 C66 1.405(5) . ?
C65 C71 1.396(5) . ?
C66 H66 0.9500 . ?
C66 C67 1.390(5) . ?
C67 H67 0.9500 . ?
C67 C69 1.384(6) . ?
C69 H69 0.9500 . ?
C69 C70 1.370(6) . ?
C70 H70 0.9500 . ?
C70 C71 1.395(5) . ?
C71 H71 0.9500 . ?
C72 C73 1.397(5) . ?
C72 C77 1.399(6) . ?
C73 H73 0.9500 . ?
C73 C74 1.389(6) . ?
C74 H74 0.9500 . ?
C74 C75 1.366(6) . ?
C75 H75 0.9500 . ?
C75 C76 1.382(6) . ?
C76 H76 0.9500 . ?
C76 C77 1.383(6) . ?
C77 H77 0.9500 . ?
C1 C2 1.384(5) . ?
C1 C6 1.388(5) . ?
C1 N1 1.460(5) . ?
C2 H2 0.9500 . ?
C2 C3 1.389(6) . ?
C3 H3 0.9500 . ?
C3 C4 1.372(6) . ?
C4 H4 0.9500 . ?
C4 C5 1.385(6) . ?
C5 H5 0.9500 . ?
C5 C6 1.383(5) . ?
C6 H6 0.9500 . ?
C7 C8 1.398(6) . ?
C7 C12 1.389(6) . ?
C7 P1 1.809(4) . ?
C8 H8 0.9500 . ?
C8 C9 1.377(6) . ?
C9 H9 0.9500 . ?
C9 C10 1.376(6) . ?
C10 H10 0.9500 . ?
C10 C11 1.371(6) . ?
C11 H11 0.9500 . ?
C11 C12 1.383(6) . ?
C12 H12 0.9500 . ?
C13 C14 1.402(5) . ?
C13 C18 1.375(6) . ?
C13 P1 1.803(4) . ?
C14 H14 0.9500 . ?
C14 C15 1.383(6) . ?
C15 H15 0.9500 . ?
C15 C16 1.365(6) . ?
C16 H16 0.9500 . ?
C16 C17 1.384(6) . ?
C17 H17 0.9500 . ?
C17 C18 1.400(6) . ?
C18 H18 0.9500 . ?
C19 C20 1.396(6) . ?
C19 C24 1.387(6) . ?
C19 P3 1.810(4) . ?
C20 H20 0.9500 . ?
C20 C21 1.385(6) . ?
C21 H21 0.9500 . ?
C21 C22 1.388(6) . ?
C22 H22 0.9500 . ?
C22 C23 1.373(6) . ?
C23 H23 0.9500 . ?
C23 C24 1.389(6) . ?
C24 H24 0.9500 . ?
C25 C26 1.390(6) . ?
C25 C30 1.387(6) . ?
C25 P3 1.786(4) . ?
C26 H26 0.9500 . ?
C26 C27 1.376(6) . ?
C27 H27 0.9500 . ?
C27 C28 1.372(7) . ?
C28 H28 0.9500 . ?
C28 C29 1.375(7) . ?
C29 H29 0.9500 . ?
C29 C30 1.385(6) . ?
C30 H30 0.9500 . ?
C31 C32 1.392(5) . ?
C31 C36 1.401(6) . ?
C31 N2 1.428(5) . ?
C32 H32 0.9500 . ?
C32 C33 1.384(6) . ?
C33 H33 0.9500 . ?
C33 C34 1.386(6) . ?
C34 H34 0.9500 . ?
C34 C35 1.378(6) . ?
C35 H35 0.9500 . ?
C35 C36 1.384(6) . ?
C36 H36 0.9500 . ?
C37 C38 1.395(6) . ?
C37 C42 1.394(6) . ?
C37 O1 1.373(4) . ?
C38 C39 1.386(6) . ?
C38 C43 1.503(6) . ?
C39 H39 0.9500 . ?
C39 C40 1.380(6) . ?
C40 H40 0.9500 . ?
C40 C41 1.362(6) . ?
C41 H41 0.9500 . ?
C41 C42 1.399(6) . ?
C42 C44 1.514(6) . ?
C43 H43A 0.9800 . ?
C43 H43B 0.9800 . ?
C43 H43C 0.9800 . ?
C44 H44A 0.9800 . ?
C44 H44B 0.9800 . ?
C44 H44C 0.9800 . ?
C45 C46 1.405(6) . ?
C45 C50 1.386(5) . ?
C45 O2 1.380(4) . ?
C46 C47 1.385(6) . ?
C46 C51 1.492(6) . ?
C47 H47 0.9500 . ?
C47 C48 1.380(6) . ?
C48 H48 0.9500 . ?
C48 C49 1.380(6) . ?
C49 H49 0.9500 . ?
C49 C50 1.387(6) . ?
C50 C52 1.500(6) . ?
C51 H51A 0.9800 . ?
C51 H51B 0.9800 . ?
C51 H51C 0.9800 . ?
C52 H52A 0.9800 . ?
C52 H52B 0.9800 . ?
C52 H52C 0.9800 . ?
N1 P1 1.640(3) . ?
N1 Ti 2.023(3) . ?
N2 P3 1.646(3) . ?
N2 Ti 2.014(3) . ?
O1 Ti 1.782(3) . ?
O2 Ti 1.770(3) . ?
P1 P2 2.1415(14) . ?
P1 Ti 3.0215(13) . ?
P2 P3 2.1460(15) . ?
P2 Ti 2.8125(13) . ?
P3 Ti 2.9246(13) . ?
C78 H78A 0.9900 . ?
C78 H78B 0.9900 . ?
C78 Cl1 1.745(8) . ?
C78 Cl2 1.747(9) . ?
